data_2242482
loop_
_publ_author_name
'Louis-Jean, James'
'Mariappan Balasekaran, Samundeeswari'
'Smith, Dean'
'Salamat, Ashkan'
'Pham, Chien Thang'
'Poineau, Frederic'

_publ_section_title
;
 Syntheses, Raman spectroscopy and crystal structures of alkali
 hexafluoridorhenates(IV) revisited
;
_journal_coeditor_code WM5432
_journal_issue 5
_journal_name_full 'Acta Crystallographica Section E'
_journal_page_first 646
_journal_page_last 649
_journal_paper_doi 10.1107/S2056989018005297
_journal_volume 74
_journal_year 2018
_chemical_formula_iupac 'Cs2 [Re F6]'
_chemical_formula_moiety 'F6 Re, 2(Cs)'
_chemical_formula_sum 'Cs2 F6 Re'
_chemical_formula_weight 566.02
_chemical_name_common Cs2ReF6
_chemical_name_systematic
;
Dicaesium hexafluoridorhenate(IV)
;
_space_group_crystal_system trigonal
_space_group_IT_number 164
_space_group_name_Hall '-P 3 2"'
_space_group_name_H-M_alt 'P -3 m 1'
_symmetry_space_group_name_Hall '-P 3 2"'
_symmetry_space_group_name_H-M 'P -3 m 1'
_atom_sites_solution_primary direct
_atom_sites_solution_secondary difmap
_cell_angle_alpha 90
_cell_angle_beta 90
_cell_angle_gamma 120
_cell_formula_units_Z 1
_cell_length_a 6.2680(10)
_cell_length_b 6.2680(10)
_cell_length_c 4.9310(10)
_cell_measurement_reflns_used 135
_cell_measurement_temperature 100.(2)
_cell_measurement_theta_max 32.6305
_cell_measurement_theta_min 3.7551
_cell_volume 167.77(5)
_computing_cell_refinement
;
SAINT (Bruker, 2015)
;
_computing_data_collection
;
APEX3 (Bruker, 2015)
;
_computing_data_reduction
;
SAINT (Bruker, 2015)
;
_computing_molecular_graphics
;
DIAMOND (Brandenburg, 2007)
;
_computing_publication_material
;
publCIF (Westrip, 2010)
;
_computing_structure_refinement
;
SHELXL2014 (Sheldrick, 2015)
;
_computing_structure_solution
;
SHELXS (Sheldrick, 2008)
;
_diffrn_ambient_temperature 100.(2)
_diffrn_detector_area_resol_mean 8.3333
_diffrn_measured_fraction_theta_full 1.000
_diffrn_measured_fraction_theta_max 1.000
_diffrn_measurement_device_type 'Bruker D8 QUEST'
_diffrn_measurement_method '\f and \w scans'
_diffrn_radiation_monochromator 'curved graphite'
_diffrn_radiation_type 'Mo K\a'
_diffrn_radiation_wavelength 0.71073
_diffrn_reflns_av_R_equivalents 0.0401
_diffrn_reflns_limit_h_max 8
_diffrn_reflns_limit_h_min -8
_diffrn_reflns_limit_k_max 8
_diffrn_reflns_limit_k_min -8
_diffrn_reflns_limit_l_max 7
_diffrn_reflns_limit_l_min -7
_diffrn_reflns_number 2683
_diffrn_reflns_theta_full 30.44
_diffrn_reflns_theta_max 30.44
_diffrn_reflns_theta_min 3.75
_exptl_absorpt_coefficient_mu 28.830
_exptl_absorpt_correction_T_max 0.15
_exptl_absorpt_correction_T_min 0.05
_exptl_absorpt_correction_type multi-scan
_exptl_absorpt_process_details
;
(<i>SADABS</i>; Bruker, 2015)
;
_exptl_crystal_colour 'clear colourless'
_exptl_crystal_density_diffrn 5.602
_exptl_crystal_density_method 'not measured'
_exptl_crystal_description 'hexagonal plate'
_exptl_crystal_F_000 239
_exptl_crystal_size_max 0.251
_exptl_crystal_size_mid 0.118
_exptl_crystal_size_min 0.108
_refine_diff_density_max 0.684
_refine_diff_density_min -2.923
_refine_ls_extinction_coef 0.029(2)
_refine_ls_extinction_method
;
SHELXL2014 (Sheldrick, 2015)
;
_refine_ls_goodness_of_fit_ref 1.249
_refine_ls_hydrogen_treatment undef
_refine_ls_matrix_type full
_refine_ls_number_parameters 13
_refine_ls_number_reflns 218
_refine_ls_number_restraints 0
_refine_ls_restrained_S_all 1.249
_refine_ls_R_factor_all 0.0132
_refine_ls_R_factor_gt 0.0132
_refine_ls_shift/su_max 0.000
_refine_ls_shift/su_mean 0.000
_refine_ls_structure_factor_coef Fsqd
_refine_ls_weighting_details 'w=1/[\s^2^(Fo^2^)+(0.0181P)^2^+0.1419P] where P=(Fo^2^+2Fc^2^)/3'
_refine_ls_weighting_scheme calc
_refine_ls_wR_factor_gt 0.0358
_refine_ls_wR_factor_ref 0.0358
_reflns_number_gt 218
_reflns_number_total 218
_reflns_threshold_expression 'I > 2\s(I)'
_cod_data_source_file wm5432sup1.cif
_cod_data_source_block SMB_Cs2ReF6_1a
_cod_original_cell_volume 167.77(6)
_cod_database_code 2242482

loop_
_space_group_symop_operation_xyz
'x, y, z'
'-y, x-y, z'
'-x+y, -x, z'
'y, x, -z'
'x-y, -y, -z'
'-x, -x+y, -z'
'-x, -y, -z'
'y, -x+y, -z'
'x-y, x, -z'
'-y, -x, z'
'-x+y, y, z'
'x, x-y, z'

loop_
_atom_site_type_symbol
_atom_site_label
_atom_site_fract_x
_atom_site_fract_y
_atom_site_fract_z
_atom_site_U_iso_or_equiv
_atom_site_adp_type
_atom_site_calc_flag
_atom_site_occupancy
Re Re1 0 0 0 0.00427(15) Uani d 1
F F1 0.3027(3) 0.15135(17) 0.2165(4) 0.0092(4) Uani d 1
Cs Cs1 0.3333 0.6667 0.30027(9) 0.00615(14) Uani d 1

loop_
_atom_site_aniso_label
_atom_site_aniso_U_11
_atom_site_aniso_U_22
_atom_site_aniso_U_33
_atom_site_aniso_U_12
_atom_site_aniso_U_13
_atom_site_aniso_U_23
Re1 0.00483(16) 0.00483(16) 0.0032(2) 0.00241(8) 0 0
F1 0.0088(8) 0.0107(6) 0.0075(9) 0.0044(4) -0.0023(6) -0.0012(3)
Cs1 0.00661(16) 0.00661(16) 0.0052(2) 0.00331(8) 0 0

loop_
_atom_type_symbol
_atom_type_description
_atom_type_scat_dispersion_real
_atom_type_scat_dispersion_imag
_atom_type_scat_source
F F 0.0171 0.0103 'International Tables Vol C Tables 4.2.6.8 and 6.1.1.4'
Cs Cs -0.3680 2.1192 'International Tables Vol C Tables 4.2.6.8 and 6.1.1.4'
Re Re -1.0185 7.2310 'International Tables Vol C Tables 4.2.6.8 and 6.1.1.4'

loop_
_geom_angle_atom_site_label_1
_geom_angle_atom_site_label_2
_geom_angle_atom_site_label_3
_geom_angle_site_symmetry_1
_geom_angle_site_symmetry_3
_geom_angle
F1 Re1 F1 7 8 93.14(7)
F1 Re1 F1 7 2 86.86(7)
F1 Re1 F1 8 2 180.00(4)
F1 Re1 F1 7 9 93.14(7)
F1 Re1 F1 8 9 93.14(7)
F1 Re1 F1 2 9 86.86(7)
F1 Re1 F1 7 3 86.86(7)
F1 Re1 F1 8 3 86.86(7)
F1 Re1 F1 2 3 93.14(7)
F1 Re1 F1 9 3 180.00(8)
F1 Re1 F1 7 . 180.0
F1 Re1 F1 8 . 86.86(7)
F1 Re1 F1 2 . 93.14(7)
F1 Re1 F1 9 . 86.86(7)
F1 Re1 F1 3 . 93.14(7)
F1 Re1 Cs1 7 7 53.533(6)
F1 Re1 Cs1 8 7 53.533(6)
F1 Re1 Cs1 2 7 126.467(6)
F1 Re1 Cs1 9 7 124.74(6)
F1 Re1 Cs1 3 7 55.26(6)
F1 Re1 Cs1 . 7 126.467(6)
F1 Re1 Cs1 7 7_665 124.74(6)
F1 Re1 Cs1 8 7_665 53.533(6)
F1 Re1 Cs1 2 7_665 126.467(6)
F1 Re1 Cs1 9 7_665 53.532(6)
F1 Re1 Cs1 3 7_665 126.468(6)
F1 Re1 Cs1 . 7_665 55.26(6)
Cs1 Re1 Cs1 7 7_665 106.554(9)
F1 Re1 Cs1 7 1_445 55.26(6)
F1 Re1 Cs1 8 1_445 126.467(6)
F1 Re1 Cs1 2 1_445 53.533(6)
F1 Re1 Cs1 9 1_445 126.468(6)
F1 Re1 Cs1 3 1_445 53.532(6)
F1 Re1 Cs1 . 1_445 124.74(6)
Cs1 Re1 Cs1 7 1_445 73.446(9)
Cs1 Re1 Cs1 7_665 1_445 180.0
F1 Re1 Cs1 7 . 126.467(6)
F1 Re1 Cs1 8 . 126.467(6)
F1 Re1 Cs1 2 . 53.533(6)
F1 Re1 Cs1 9 . 55.26(6)
F1 Re1 Cs1 3 . 124.74(6)
F1 Re1 Cs1 . . 53.533(6)
Cs1 Re1 Cs1 7 . 180.0
Cs1 Re1 Cs1 7_665 . 73.447(8)
Cs1 Re1 Cs1 1_445 . 106.553(8)
F1 Re1 Cs1 7 1_545 126.467(6)
F1 Re1 Cs1 8 1_545 55.26(6)
F1 Re1 Cs1 2 1_545 124.74(6)
F1 Re1 Cs1 9 1_545 126.467(6)
F1 Re1 Cs1 3 1_545 53.533(6)
F1 Re1 Cs1 . 1_545 53.533(6)
Cs1 Re1 Cs1 7 1_545 73.447(8)
Cs1 Re1 Cs1 7_665 1_545 73.447(9)
Cs1 Re1 Cs1 1_445 1_545 106.553(9)
Cs1 Re1 Cs1 . 1_545 106.553(9)
F1 Re1 Cs1 7 7_565 53.533(6)
F1 Re1 Cs1 8 7_565 124.74(6)
F1 Re1 Cs1 2 7_565 55.26(6)
F1 Re1 Cs1 9 7_565 53.533(6)
F1 Re1 Cs1 3 7_565 126.467(6)
F1 Re1 Cs1 . 7_565 126.467(6)
Cs1 Re1 Cs1 7 7_565 106.553(8)
Cs1 Re1 Cs1 7_665 7_565 106.553(9)
Cs1 Re1 Cs1 1_445 7_565 73.447(9)
Cs1 Re1 Cs1 . 7_565 73.447(9)
Cs1 Re1 Cs1 1_545 7_565 180.0
Re1 F1 Cs1 . 7_666 162.67(9)
Re1 F1 Cs1 . . 96.61(3)
Cs1 F1 Cs1 7_666 . 82.30(3)
Re1 F1 Cs1 . 1_545 96.61(3)
Cs1 F1 Cs1 7_666 1_545 82.30(3)
Cs1 F1 Cs1 . 1_545 163.82(6)
Re1 F1 Cs1 . 7_665 94.78(7)
Cs1 F1 Cs1 7_666 7_665 102.55(5)
Cs1 F1 Cs1 . 7_665 94.07(3)
Cs1 F1 Cs1 1_545 7_665 94.07(3)
F1 Cs1 F1 8_566 7_666 67.11(6)
F1 Cs1 F1 8_566 9_556 67.11(6)
F1 Cs1 F1 7_666 9_556 67.11(6)
F1 Cs1 F1 8_566 3_565 62.38(6)
F1 Cs1 F1 7_666 3_565 129.122(17)
F1 Cs1 F1 9_556 3_565 97.70(3)
F1 Cs1 F1 8_566 1_565 62.38(6)
F1 Cs1 F1 7_666 1_565 97.70(3)
F1 Cs1 F1 9_556 1_565 129.122(17)
F1 Cs1 F1 3_565 1_565 53.43(7)
F1 Cs1 F1 8_566 2 97.70(3)
F1 Cs1 F1 7_666 2 129.122(17)
F1 Cs1 F1 9_556 2 62.38(6)
F1 Cs1 F1 3_565 2 65.44(7)
F1 Cs1 F1 1_565 2 118.323(15)
F1 Cs1 F1 8_566 2_665 97.70(3)
F1 Cs1 F1 7_666 2_665 62.38(6)
F1 Cs1 F1 9_556 2_665 129.122(17)
F1 Cs1 F1 3_565 2_665 118.323(14)
F1 Cs1 F1 1_565 2_665 65.44(7)
F1 Cs1 F1 2 2_665 163.82(6)
F1 Cs1 F1 8_566 . 129.123(17)
F1 Cs1 F1 7_666 . 97.70(3)
F1 Cs1 F1 9_556 . 62.38(6)
F1 Cs1 F1 3_565 . 118.323(15)
F1 Cs1 F1 1_565 . 163.82(6)
F1 Cs1 F1 2 . 53.43(7)
F1 Cs1 F1 2_665 . 118.323(15)
F1 Cs1 F1 8_566 3_665 129.122(17)
F1 Cs1 F1 7_666 3_665 62.38(6)
F1 Cs1 F1 9_556 3_665 97.70(3)
F1 Cs1 F1 3_565 3_665 163.82(6)
F1 Cs1 F1 1_565 3_665 118.323(15)
F1 Cs1 F1 2 3_665 118.323(15)
F1 Cs1 F1 2_665 3_665 53.43(7)
F1 Cs1 F1 . 3_665 65.44(7)
F1 Cs1 F1 8_566 8_565 102.55(5)
F1 Cs1 F1 7_666 8_565 143.51(2)
F1 Cs1 F1 9_556 8_565 143.51(2)
F1 Cs1 F1 3_565 8_565 49.86(5)
F1 Cs1 F1 1_565 8_565 49.86(5)
F1 Cs1 F1 2 8_565 85.93(3)
F1 Cs1 F1 2_665 8_565 85.93(3)
F1 Cs1 F1 . 8_565 113.96(2)
F1 Cs1 F1 3_665 8_565 113.96(2)
F1 Cs1 F1 8_566 9 143.51(2)
F1 Cs1 F1 7_666 9 143.51(2)
F1 Cs1 F1 9_556 9 102.55(5)
F1 Cs1 F1 3_565 9 85.93(3)
F1 Cs1 F1 1_565 9 113.96(2)
F1 Cs1 F1 2 9 49.86(5)
F1 Cs1 F1 2_665 9 113.96(2)
F1 Cs1 F1 . 9 49.86(5)
F1 Cs1 F1 3_665 9 85.93(3)
F1 Cs1 F1 8_565 9 64.10(5)
F1 Cs1 F1 8_566 7_665 143.51(2)
F1 Cs1 F1 7_666 7_665 102.55(5)
F1 Cs1 F1 9_556 7_665 143.51(2)
F1 Cs1 F1 3_565 7_665 113.96(2)
F1 Cs1 F1 1_565 7_665 85.93(3)
F1 Cs1 F1 2 7_665 113.96(2)
F1 Cs1 F1 2_665 7_665 49.86(5)
F1 Cs1 F1 . 7_665 85.93(3)
F1 Cs1 F1 3_665 7_665 49.86(5)
F1 Cs1 F1 8_565 7_665 64.10(5)
F1 Cs1 F1 9 7_665 64.10(5)

loop_
_geom_bond_atom_site_label_1
_geom_bond_atom_site_label_2
_geom_bond_site_symmetry_2
_geom_bond_distance
Re1 F1 7 1.9594(18)
Re1 F1 8 1.9594(18)
Re1 F1 2 1.9594(18)
Re1 F1 9 1.9594(18)
Re1 F1 3 1.9594(18)
Re1 F1 . 1.9594(18)
Re1 Cs1 7 3.9100(6)
Re1 Cs1 7_665 3.9100(6)
Re1 Cs1 1_445 3.9100(6)
Re1 Cs1 . 3.9100(6)
Re1 Cs1 1_545 3.9100(6)
Re1 Cs1 7_565 3.9100(6)
F1 Cs1 7_666 3.0955(19)
F1 Cs1 . 3.1655(6)
F1 Cs1 1_545 3.1655(6)
F1 Cs1 7_665 3.224(2)
Cs1 F1 8_566 3.0955(19)
Cs1 F1 7_666 3.0955(19)
Cs1 F1 9_556 3.0955(19)
Cs1 F1 3_565 3.1655(6)
Cs1 F1 1_565 3.1655(6)
Cs1 F1 2 3.1655(6)
Cs1 F1 2_665 3.1655(6)
Cs1 F1 3_665 3.1655(6)
Cs1 F1 8_565 3.224(2)
Cs1 F1 9 3.224(2)
Cs1 F1 7_665 3.224(2)

_cod_database_fobs_code 2242482
